data_4133516
loop_
_publ_author_name
'Zhao, Chenfei'
'Diercks, Christian S.'
'Zhu, Chenhui'
'Hanikel, Nikita'
'Pei, Xiaokun'
'Yaghi, Omar M.'

_publ_section_title
;
 Urea-Linked Covalent Organic Frameworks.
;
_journal_issue 48
_journal_name_full 'Journal of the American Chemical Society'
_journal_page_first 16438
_journal_page_last 16441
_journal_paper_doi 10.1021/jacs.8b10612
_journal_volume 140
_journal_year 2018
_chemical_formula_moiety 'C30 H24 N6 O6, 3(C5 H9 N O)'
_chemical_formula_sum 'C45 H51 N9 O9'
_chemical_formula_weight 861.95
_space_group_crystal_system monoclinic
_space_group_IT_number 15
_space_group_name_Hall '-C 2yc'
_space_group_name_H-M_alt 'C 1 2/c 1'
_atom_sites_solution_hydrogens geom
_atom_sites_solution_primary 'dual space'
_atom_sites_solution_secondary difmap
_audit_creation_date 2018-09-11
_audit_creation_method
;
Olex2 1.2
(compiled 2018.05.29 svn.r3508 for OlexSys, GUI svn.r5506)
;
_cell_angle_alpha 90
_cell_angle_beta 116.386(2)
_cell_angle_gamma 90
_cell_formula_units_Z 8
_cell_length_a 32.4628(15)
_cell_length_b 19.1378(10)
_cell_length_c 14.8992(8)
_cell_measurement_reflns_used 9918
_cell_measurement_temperature 100(2)
_cell_measurement_theta_max 23.291
_cell_measurement_theta_min 2.214
_cell_volume 8292.0(7)
_computing_cell_refinement 'SAINT V8.38A Bruker-AXS, Madison WI'
_computing_data_collection 'Bruker APEX3 Bruker-AXS, Madison WI'
_computing_data_reduction 'SAINT V8.38A Bruker-AXS, Madison WI'
_computing_molecular_graphics 'Olex2 (Dolomanov et al., 2009)'
_computing_publication_material 'Olex2 (Dolomanov et al., 2009)'
_computing_structure_refinement 'SHELXL-2014/7 2014/7 Bruker-AXS, Madison WI'
_computing_structure_solution 'SHELXT 2014/5 Bruker-AXS, Madison WI'
_diffrn_ambient_temperature 100
_diffrn_detector 'Bruker PHOTON-100'
_diffrn_detector_area_resol_mean 10.42
_diffrn_detector_type 'CMOS detector'
_diffrn_measured_fraction_theta_full 0.998
_diffrn_measured_fraction_theta_max 0.998
_diffrn_measurement_device 'Bruker D8 Venture'
_diffrn_measurement_method '\f and \w scans'
_diffrn_radiation_probe x-ray
_diffrn_radiation_type MoK\a
_diffrn_radiation_wavelength 0.71073
_diffrn_reflns_av_R_equivalents 0.0627
_diffrn_reflns_av_unetI/netI 0.0247
_diffrn_reflns_Laue_measured_fraction_full 0.998
_diffrn_reflns_Laue_measured_fraction_max 0.998
_diffrn_reflns_limit_h_max 36
_diffrn_reflns_limit_h_min -35
_diffrn_reflns_limit_k_max 21
_diffrn_reflns_limit_k_min -21
_diffrn_reflns_limit_l_max 16
_diffrn_reflns_limit_l_min -16
_diffrn_reflns_number 70085
_diffrn_reflns_point_group_measured_fraction_full 0.998
_diffrn_reflns_point_group_measured_fraction_max 0.998
_diffrn_reflns_theta_full 23.309
_diffrn_reflns_theta_max 23.309
_diffrn_reflns_theta_min 2.242
_diffrn_source 'microfocus sealed X-ray tube'
_diffrn_source_type 'Incoatec I\ms'
_diffrn_standards_number 0
_exptl_absorpt_coefficient_mu 0.098
_exptl_absorpt_correction_T_max 0.7449
_exptl_absorpt_correction_T_min 0.6546
_exptl_absorpt_correction_type multi-scan
_exptl_absorpt_process_details
'SADABS-2016/2 (Bruker,2016/2) was used for absorption correction. wR2(int) was 0.1195 before and 0.0659 after correction. The Ratio of minimum to maximum transmission is 0.8788. The \l/2 correction factor is Not present.'
_exptl_crystal_colour 'clear light red'
_exptl_crystal_density_diffrn 1.381
_exptl_crystal_description block
_exptl_crystal_F_000 3648
_exptl_crystal_size_max 0.3
_exptl_crystal_size_mid 0.3
_exptl_crystal_size_min 0.3
_refine_diff_density_max 1.707
_refine_diff_density_min -0.805
_refine_diff_density_rms 0.082
_refine_ls_extinction_method none
_refine_ls_goodness_of_fit_ref 0.983
_refine_ls_hydrogen_treatment constr
_refine_ls_matrix_type full
_refine_ls_number_parameters 571
_refine_ls_number_reflns 5989
_refine_ls_number_restraints 0
_refine_ls_restrained_S_all 0.983
_refine_ls_R_factor_all 0.1027
_refine_ls_R_factor_gt 0.0842
_refine_ls_shift/su_max 0.001
_refine_ls_shift/su_mean 0.000
_refine_ls_structure_factor_coef Fsqd
_refine_ls_weighting_details 'w=1/[\s^2^(Fo^2^)+(0.1630P)^2^+38.2960P] where P=(Fo^2^+2Fc^2^)/3'
_refine_ls_weighting_scheme calc
_refine_ls_wR_factor_gt 0.2357
_refine_ls_wR_factor_ref 0.2604
_reflns_Friedel_coverage 0.000
_reflns_number_gt 4705
_reflns_number_total 5989
_reflns_threshold_expression 'I > 2\s(I)'
_cod_data_source_file ja8b10612_si_002.cif
_cod_data_source_block model_compound
_cod_depositor_comments
;
The following automatic conversions were performed:

data item '_atom_sites_solution_secondary' value 'diffmap' was
changed to 'difmap'.

Automatic conversion script
Id: cif_fix_values 6909 2019-04-08 15:41:33Z antanas 
;
_cod_database_code 4133516
_shelx_shelxl_version_number 2014/7
_shelx_space_group_comment
;
The symmetry employed for this shelxl refinement is uniquely defined
by the following loop, which should always be used as a source of
symmetry information in preference to the above space-group names.
They are only intended as comments.
;
_shelx_estimated_absorpt_t_max 0.971
_shelx_estimated_absorpt_t_min 0.971
_olex2_refinement_description
;
1. Fixed Uiso
 At 1.2 times of:
  All C(H) groups, All C(H,H) groups, All N(H) groups
 At 1.5 times of:
  All C(H,H,H) groups
2.a Secondary CH2 refined with riding coordinates:
 C44(H44A,H44B), C42(H42A,H42B), C37(H37A,H37B), C39(H39A,H39B), C34(H34A,
 H34B), C43(H43A,H43B), C32(H32A,H32B), C38(H38A,H38B), C33(H33A,H33B)
2.b Aromatic/amide H refined with riding coordinates:
 N2(H2), N4(H4), N6(H6), N3(H3), N1(H1), N5(H5), C7(H7), C15(H15), C23(H23),
 C30(H30), C10(H10), C14(H14), C11(H11), C13(H13), C26(H26), C20(H20), C12(H12),
  C27(H27), C18(H18), C29(H29), C19(H19), C28(H28), C22(H22), C21(H21)
2.c Idealised Me refined as rotating group:
 C40(H40A,H40B,H40C), C35(H35A,H35B,H35C), C45(H45A,H45B,H45C)
;
_olex2_submission_special_instructions 'No special instructions were received'

loop_
_space_group_symop_operation_xyz
'x, y, z'
'-x, y, -z+1/2'
'x+1/2, y+1/2, z'
'-x+1/2, y+1/2, -z+1/2'
'-x, -y, -z'
'x, -y, z-1/2'
'-x+1/2, -y+1/2, -z'
'x+1/2, -y+1/2, z-1/2'

loop_
_atom_site_label
_atom_site_type_symbol
_atom_site_fract_x
_atom_site_fract_y
_atom_site_fract_z
_atom_site_U_iso_or_equiv
_atom_site_adp_type
_atom_site_occupancy
_atom_site_site_symmetry_order
_atom_site_calc_flag
_atom_site_refinement_flags_posn
O6 O 0.38483(9) 0.93253(15) 0.6239(2) 0.0383(7) Uani 1 1 d .
O2 O 0.39116(9) 0.69090(14) 0.6293(2) 0.0381(7) Uani 1 1 d .
O1 O 0.51347(10) 0.56188(15) 0.6255(2) 0.0406(7) Uani 1 1 d .
O8 O 0.52917(9) 0.96990(15) 0.6362(2) 0.0395(7) Uani 1 1 d .
O5 O 0.39603(10) 0.43148(14) 0.6341(2) 0.0406(7) Uani 1 1 d .
O7 O 0.30265(10) 0.61980(13) 0.6394(2) 0.0405(7) Uani 1 1 d .
O4 O 0.64302(10) 0.68933(15) 0.6145(2) 0.0441(8) Uani 1 1 d .
O3 O 0.51545(10) 0.80724(15) 0.6136(2) 0.0452(8) Uani 1 1 d .
N2 N 0.33404(11) 0.48335(15) 0.6417(2) 0.0291(7) Uani 1 1 d .
H2 H 0.3238 0.5245 0.6489 0.035 Uiso 1 1 calc R
O9 O 0.59014(10) 0.45728(16) 0.6101(2) 0.0482(8) Uani 1 1 d .
N4 N 0.44479(11) 0.99884(16) 0.6285(2) 0.0307(8) Uani 1 1 d .
H4 H 0.4730 0.9952 0.6351 0.037 Uiso 1 1 calc R
N6 N 0.64615(11) 0.56931(18) 0.6223(2) 0.0333(8) Uani 1 1 d .
H6 H 0.6306 0.5325 0.6253 0.040 Uiso 1 1 calc R
N3 N 0.44977(11) 0.87909(17) 0.6335(2) 0.0324(8) Uani 1 1 d .
H3 H 0.4772 0.8845 0.6361 0.039 Uiso 1 1 calc R
N1 N 0.39130(11) 0.55086(16) 0.6363(2) 0.0319(8) Uani 1 1 d .
H1 H 0.3753 0.5874 0.6382 0.038 Uiso 1 1 calc R
N5 N 0.58370(11) 0.62673(18) 0.6196(2) 0.0349(8) Uani 1 1 d .
H5 H 0.5725 0.5851 0.6208 0.042 Uiso 1 1 calc R
N9 N 0.60074(12) 0.9671(2) 0.6404(3) 0.0440(9) Uani 1 1 d .
C2 C 0.45101(13) 0.6226(2) 0.6290(3) 0.0322(9) Uani 1 1 d .
N8 N 0.26851(13) 0.7258(2) 0.6348(3) 0.0479(10) Uani 1 1 d .
C9 C 0.30637(14) 0.42540(19) 0.6356(3) 0.0305(9) Uani 1 1 d .
C3 C 0.42988(14) 0.6885(2) 0.6294(3) 0.0331(9) Uani 1 1 d .
C6 C 0.51779(14) 0.6841(2) 0.6203(3) 0.0333(9) Uani 1 1 d .
C25 C 0.68887(13) 0.5567(2) 0.6218(3) 0.0337(9) Uani 1 1 d .
C4 C 0.45379(13) 0.7534(2) 0.6286(3) 0.0320(9) Uani 1 1 d .
C8 C 0.37464(14) 0.4825(2) 0.6375(3) 0.0323(9) Uani 1 1 d .
C1 C 0.49538(14) 0.6191(2) 0.6249(3) 0.0341(9) Uani 1 1 d .
C7 C 0.43150(13) 0.5600(2) 0.6321(3) 0.0322(9) Uani 1 1 d .
H7 H 0.4479 0.5190 0.6313 0.039 Uiso 1 1 calc R
C5 C 0.49730(14) 0.7519(2) 0.6207(3) 0.0344(10) Uani 1 1 d .
C17 C 0.42671(13) 1.0671(2) 0.6178(3) 0.0312(9) Uani 1 1 d .
C16 C 0.42333(13) 0.9384(2) 0.6296(3) 0.0322(9) Uani 1 1 d .
C15 C 0.43368(14) 0.8146(2) 0.6334(3) 0.0312(9) Uani 1 1 d .
H15 H 0.4053 0.8113 0.6371 0.037 Uiso 1 1 calc R
C23 C 0.55963(14) 0.6838(2) 0.6188(3) 0.0350(10) Uani 1 1 d .
H23 H 0.5727 0.7278 0.6170 0.042 Uiso 1 1 calc R
C24 C 0.62694(14) 0.6324(2) 0.6184(3) 0.0352(10) Uani 1 1 d .
C30 C 0.69701(14) 0.4885(2) 0.6005(3) 0.0399(10) Uani 1 1 d .
H30 H 0.6741 0.4537 0.5871 0.048 Uiso 1 1 calc R
C10 C 0.31427(15) 0.3581(2) 0.6106(3) 0.0360(10) Uani 1 1 d .
H10 H 0.3399 0.3487 0.5979 0.043 Uiso 1 1 calc R
C40 C 0.30920(15) 0.7652(2) 0.6684(4) 0.0464(11) Uani 1 1 d .
H40A H 0.3046 0.8043 0.6224 0.070 Uiso 1 1 calc GR
H40B H 0.3342 0.7355 0.6706 0.070 Uiso 1 1 calc GR
H40C H 0.3172 0.7833 0.7357 0.070 Uiso 1 1 calc GR
C14 C 0.26881(15) 0.4368(2) 0.6545(3) 0.0385(10) Uani 1 1 d .
H14 H 0.2632 0.4822 0.6722 0.046 Uiso 1 1 calc R
C41 C 0.56268(15) 0.9979(3) 0.6323(3) 0.0413(11) Uani 1 1 d .
C11 C 0.28392(16) 0.3052(2) 0.6045(3) 0.0434(11) Uani 1 1 d .
H11 H 0.2892 0.2594 0.5874 0.052 Uiso 1 1 calc R
C44 C 0.63369(14) 1.0126(2) 0.6304(3) 0.0401(10) Uani 1 1 d .
H44A H 0.6358 1.0030 0.5674 0.048 Uiso 1 1 calc R
H44B H 0.6645 1.0066 0.6875 0.048 Uiso 1 1 calc R
C13 C 0.23943(17) 0.3829(2) 0.6477(3) 0.0460(11) Uani 1 1 d .
H13 H 0.2138 0.3918 0.6609 0.055 Uiso 1 1 calc R
C26 C 0.72249(14) 0.6071(3) 0.6421(3) 0.0431(11) Uani 1 1 d .
H26 H 0.7179 0.6537 0.6578 0.052 Uiso 1 1 calc R
C42 C 0.56602(15) 1.0770(2) 0.6149(3) 0.0413(10) Uani 1 1 d .
H42A H 0.5436 1.0907 0.5464 0.050 Uiso 1 1 calc R
H42B H 0.5603 1.1051 0.6641 0.050 Uiso 1 1 calc R
C20 C 0.39579(16) 1.2047(2) 0.5890(4) 0.0485(12) Uani 1 1 d .
H20 H 0.3852 1.2516 0.5794 0.058 Uiso 1 1 calc R
C37 C 0.21785(15) 0.6298(3) 0.5847(4) 0.0478(12) Uani 1 1 d .
H37A H 0.2051 0.6146 0.5140 0.057 Uiso 1 1 calc R
H37B H 0.2162 0.5908 0.6266 0.057 Uiso 1 1 calc R
C39 C 0.22450(15) 0.7559(2) 0.6088(4) 0.0459(11) Uani 1 1 d .
H39A H 0.2138 0.7826 0.5455 0.055 Uiso 1 1 calc R
H39B H 0.2258 0.7878 0.6624 0.055 Uiso 1 1 calc R
N7 N 0.5558(2) 0.3621(3) 0.6299(4) 0.092(2) Uani 1 1 d .
C12 C 0.24651(17) 0.3167(2) 0.6223(3) 0.0461(12) Uani 1 1 d .
H12 H 0.2260 0.2798 0.6171 0.055 Uiso 1 1 calc R
C36 C 0.2681(2) 0.6583(2) 0.6235(3) 0.0541(14) Uani 1 1 d .
C27 C 0.76336(15) 0.5879(3) 0.6390(3) 0.0523(13) Uani 1 1 d .
H27 H 0.7864 0.6223 0.6522 0.063 Uiso 1 1 calc R
C18 C 0.38377(17) 1.0832(3) 0.6073(4) 0.0527(13) Uani 1 1 d .
H18 H 0.3641 1.0472 0.6096 0.063 Uiso 1 1 calc R
C29 C 0.73795(15) 0.4709(3) 0.5988(3) 0.0502(12) Uani 1 1 d .
H29 H 0.7431 0.4242 0.5847 0.060 Uiso 1 1 calc R
C19 C 0.36892(17) 1.1517(3) 0.5934(4) 0.0539(13) Uani 1 1 d .
H19 H 0.3391 1.1621 0.5867 0.065 Uiso 1 1 calc R
C34 C 0.55917(17) 0.2889(3) 0.6543(4) 0.0515(12) Uani 1 1 d .
H34A H 0.5330 0.2617 0.6046 0.062 Uiso 1 1 calc R
H34B H 0.5621 0.2804 0.7224 0.062 Uiso 1 1 calc R
C43 C 0.61526(16) 1.0864(3) 0.6296(4) 0.0519(12) Uani 1 1 d .
H43A H 0.6341 1.1105 0.6936 0.062 Uiso 1 1 calc R
H43B H 0.6158 1.1142 0.5741 0.062 Uiso 1 1 calc R
C28 C 0.77129(16) 0.5209(3) 0.6176(3) 0.0496(12) Uani 1 1 d .
H28 H 0.7993 0.5093 0.6158 0.059 Uiso 1 1 calc R
C35 C 0.51784(18) 0.4006(3) 0.6334(4) 0.0548(13) Uani 1 1 d .
H35A H 0.4899 0.3720 0.6041 0.082 Uiso 1 1 calc GR
H35B H 0.5129 0.4441 0.5953 0.082 Uiso 1 1 calc GR
H35C H 0.5252 0.4115 0.7032 0.082 Uiso 1 1 calc GR
C45 C 0.60892(19) 0.8950(3) 0.6582(4) 0.0565(13) Uani 1 1 d .
H45A H 0.6329 0.8876 0.7267 0.085 Uiso 1 1 calc GR
H45B H 0.6190 0.8754 0.6105 0.085 Uiso 1 1 calc GR
H45C H 0.5806 0.8717 0.6500 0.085 Uiso 1 1 calc GR
C32 C 0.62465(17) 0.3370(3) 0.6294(4) 0.0580(14) Uani 1 1 d .
H32A H 0.6275 0.3348 0.5660 0.070 Uiso 1 1 calc R
H32B H 0.6551 0.3476 0.6853 0.070 Uiso 1 1 calc R
C31 C 0.5844(2) 0.3972(3) 0.6225(4) 0.0727(19) Uani 1 1 d .
C38 C 0.19328(19) 0.6964(3) 0.5969(5) 0.0662(15) Uani 1 1 d .
H38A H 0.1635 0.7032 0.5370 0.079 Uiso 1 1 calc R
H38B H 0.1874 0.6921 0.6564 0.079 Uiso 1 1 calc R
C22 C 0.4535(2) 1.1203(3) 0.6139(6) 0.091(2) Uani 1 1 d .
H22 H 0.4836 1.1105 0.6218 0.109 Uiso 1 1 calc R
C21 C 0.4378(2) 1.1884(3) 0.5988(7) 0.102(3) Uani 1 1 d .
H21 H 0.4572 1.2245 0.5952 0.123 Uiso 1 1 calc R
C33 C 0.6062(3) 0.2737(4) 0.6470(5) 0.092(2) Uani 1 1 d .
H33A H 0.6287 0.2522 0.7102 0.110 Uiso 1 1 calc R
H33B H 0.6003 0.2405 0.5917 0.110 Uiso 1 1 calc R

loop_
_atom_site_aniso_label
_atom_site_aniso_U_11
_atom_site_aniso_U_22
_atom_site_aniso_U_33
_atom_site_aniso_U_23
_atom_site_aniso_U_13
_atom_site_aniso_U_12
O6 0.0282(16) 0.0442(17) 0.0442(17) 0.0062(13) 0.0175(13) 0.0041(12)
O2 0.0306(16) 0.0372(16) 0.0491(18) 0.0014(13) 0.0199(13) 0.0016(12)
O1 0.0357(16) 0.0361(17) 0.0541(18) -0.0027(13) 0.0238(14) 0.0042(13)
O8 0.0323(16) 0.0393(17) 0.0570(18) 0.0004(13) 0.0290(14) -0.0012(13)
O5 0.0364(16) 0.0308(16) 0.0494(18) -0.0027(13) 0.0143(14) 0.0096(13)
O7 0.0432(17) 0.0223(14) 0.0620(19) -0.0010(13) 0.0288(15) 0.0067(13)
O4 0.0408(17) 0.0410(18) 0.0553(19) 0.0098(14) 0.0257(15) 0.0001(14)
O3 0.0435(18) 0.0387(18) 0.063(2) 0.0048(14) 0.0326(16) 0.0018(14)
N2 0.0341(19) 0.0179(16) 0.0337(17) 0.0013(13) 0.0135(14) 0.0022(13)
O9 0.0372(17) 0.042(2) 0.072(2) -0.0185(16) 0.0297(16) -0.0127(14)
N4 0.0233(17) 0.0338(18) 0.0362(18) 0.0009(14) 0.0142(14) 0.0020(14)
N6 0.0263(18) 0.039(2) 0.0394(19) 0.0030(15) 0.0191(15) -0.0018(15)
N3 0.0291(18) 0.0353(19) 0.0338(18) 0.0079(14) 0.0149(15) 0.0048(14)
N1 0.0316(19) 0.0271(18) 0.0317(18) 0.0011(13) 0.0093(15) 0.0043(14)
N5 0.0324(19) 0.038(2) 0.0377(19) -0.0006(15) 0.0188(16) -0.0030(15)
N9 0.040(2) 0.054(2) 0.044(2) -0.0046(17) 0.0233(17) -0.0024(18)
C2 0.031(2) 0.037(2) 0.029(2) -0.0002(16) 0.0137(18) 0.0016(17)
N8 0.052(2) 0.044(2) 0.054(2) -0.0002(18) 0.029(2) 0.0041(18)
C9 0.038(2) 0.025(2) 0.0211(18) 0.0015(15) 0.0073(17) -0.0001(17)
C3 0.033(2) 0.039(2) 0.025(2) 0.0027(16) 0.0109(17) 0.0013(18)
C6 0.034(2) 0.037(2) 0.031(2) 0.0013(17) 0.0160(18) -0.0002(17)
C25 0.026(2) 0.049(3) 0.026(2) 0.0088(17) 0.0111(17) 0.0020(18)
C4 0.030(2) 0.036(2) 0.028(2) 0.0038(16) 0.0120(18) 0.0020(17)
C8 0.033(2) 0.029(2) 0.028(2) 0.0004(16) 0.0069(17) 0.0028(18)
C1 0.031(2) 0.041(2) 0.028(2) -0.0011(17) 0.0119(17) 0.0032(18)
C7 0.028(2) 0.037(2) 0.028(2) -0.0008(17) 0.0102(17) 0.0040(17)
C5 0.038(2) 0.037(2) 0.031(2) 0.0042(17) 0.0171(18) 0.0011(19)
C17 0.026(2) 0.036(2) 0.031(2) -0.0039(16) 0.0112(17) 0.0024(17)
C16 0.025(2) 0.042(2) 0.029(2) 0.0056(17) 0.0120(17) 0.0074(18)
C15 0.030(2) 0.036(2) 0.026(2) 0.0047(16) 0.0113(17) 0.0032(17)
C23 0.035(2) 0.037(2) 0.035(2) 0.0006(17) 0.0165(18) 0.0019(18)
C24 0.032(2) 0.043(3) 0.033(2) 0.0047(18) 0.0159(18) 0.0006(19)
C30 0.031(2) 0.058(3) 0.033(2) -0.0018(19) 0.0155(18) -0.001(2)
C10 0.039(2) 0.024(2) 0.036(2) -0.0015(17) 0.0091(19) 0.0031(17)
C40 0.042(3) 0.046(3) 0.051(3) -0.003(2) 0.021(2) 0.000(2)
C14 0.053(3) 0.027(2) 0.038(2) -0.0013(17) 0.023(2) -0.0026(19)
C41 0.032(2) 0.066(3) 0.027(2) -0.0052(19) 0.0131(18) 0.003(2)
C11 0.049(3) 0.025(2) 0.041(2) -0.0009(18) 0.007(2) 0.0021(19)
C44 0.024(2) 0.058(3) 0.039(2) -0.006(2) 0.0147(18) -0.0088(19)
C13 0.058(3) 0.038(3) 0.050(3) -0.002(2) 0.031(2) -0.011(2)
C26 0.035(2) 0.056(3) 0.040(2) 0.013(2) 0.018(2) -0.003(2)
C42 0.035(2) 0.051(3) 0.039(2) 0.002(2) 0.0170(19) -0.005(2)
C20 0.052(3) 0.038(2) 0.063(3) -0.004(2) 0.032(2) 0.011(2)
C37 0.039(3) 0.061(3) 0.046(3) 0.001(2) 0.022(2) -0.002(2)
C39 0.042(3) 0.054(3) 0.048(3) -0.005(2) 0.025(2) 0.012(2)
N7 0.142(5) 0.075(4) 0.049(3) -0.016(2) 0.035(3) -0.054(4)
C12 0.059(3) 0.030(2) 0.045(3) -0.0011(19) 0.019(2) -0.013(2)
C36 0.100(4) 0.038(3) 0.038(3) -0.004(2) 0.042(3) -0.005(3)
C27 0.026(2) 0.086(4) 0.042(3) 0.021(3) 0.013(2) -0.006(2)
C18 0.049(3) 0.049(3) 0.081(4) 0.017(2) 0.048(3) 0.015(2)
C29 0.037(3) 0.079(3) 0.041(2) -0.003(2) 0.022(2) 0.012(2)
C19 0.052(3) 0.051(3) 0.075(3) 0.013(2) 0.044(3) 0.021(2)
C34 0.056(3) 0.046(3) 0.051(3) 0.004(2) 0.023(2) 0.001(2)
C43 0.043(3) 0.062(3) 0.052(3) 0.001(2) 0.022(2) -0.018(2)
C28 0.033(2) 0.080(4) 0.041(3) 0.011(2) 0.021(2) 0.006(2)
C35 0.068(3) 0.048(3) 0.072(3) -0.017(2) 0.053(3) -0.001(2)
C45 0.065(3) 0.047(3) 0.074(3) -0.013(3) 0.045(3) -0.004(2)
C32 0.039(3) 0.089(4) 0.040(3) -0.006(3) 0.012(2) -0.001(3)
C31 0.099(5) 0.043(3) 0.039(3) -0.005(2) -0.002(3) -0.034(3)
C38 0.048(3) 0.084(4) 0.070(4) -0.001(3) 0.029(3) 0.004(3)
C22 0.049(3) 0.039(3) 0.199(8) -0.021(4) 0.067(4) -0.003(2)
C21 0.068(4) 0.031(3) 0.232(10) -0.014(4) 0.088(5) -0.003(3)
C33 0.109(6) 0.071(4) 0.077(4) -0.015(3) 0.025(4) 0.017(4)

loop_
_atom_type_symbol
_atom_type_description
_atom_type_scat_dispersion_real
_atom_type_scat_dispersion_imag
_atom_type_scat_source
C C 0.0033 0.0016 'International Tables Vol C Tables 4.2.6.8 and 6.1.1.4'
H H 0.0000 0.0000 'International Tables Vol C Tables 4.2.6.8 and 6.1.1.4'
N N 0.0061 0.0033 'International Tables Vol C Tables 4.2.6.8 and 6.1.1.4'
O O 0.0106 0.0060 'International Tables Vol C Tables 4.2.6.8 and 6.1.1.4'

loop_
_geom_angle_atom_site_label_1
_geom_angle_atom_site_label_2
_geom_angle_atom_site_label_3
_geom_angle
C9 N2 H2 116.6
C8 N2 H2 116.6
C8 N2 C9 126.8(3)
C17 N4 H4 116.5
C16 N4 H4 116.5
C16 N4 C17 127.0(3)
C25 N6 H6 116.9
C24 N6 H6 116.9
C24 N6 C25 126.2(3)
C16 N3 H3 119.6
C15 N3 H3 119.6
C15 N3 C16 120.8(3)
C8 N1 H1 119.9
C7 N1 H1 119.9
C7 N1 C8 120.3(3)
C23 N5 H5 119.5
C23 N5 C24 121.0(3)
C24 N5 H5 119.5
C41 N9 C44 115.3(4)
C41 N9 C45 122.9(4)
C45 N9 C44 121.8(4)
C3 C2 C1 121.2(4)
C7 C2 C3 122.7(4)
C7 C2 C1 116.1(4)
C40 N8 C39 123.3(4)
C36 N8 C40 122.2(4)
C36 N8 C39 114.5(4)
C10 C9 N2 123.9(4)
C14 C9 N2 117.3(3)
C14 C9 C10 118.8(4)
O2 C3 C2 120.7(4)
O2 C3 C4 120.1(4)
C2 C3 C4 119.2(4)
C1 C6 C5 121.3(4)
C23 C6 C1 121.2(4)
C23 C6 C5 117.5(4)
C30 C25 N6 116.5(4)
C26 C25 N6 124.1(4)
C26 C25 C30 119.4(4)
C3 C4 C5 120.9(3)
C15 C4 C3 117.5(4)
C15 C4 C5 121.6(4)
O5 C8 N2 127.0(4)
O5 C8 N1 120.9(4)
N2 C8 N1 112.1(3)
O1 C1 C2 120.6(4)
O1 C1 C6 120.5(4)
C6 C1 C2 118.9(4)
N1 C7 C2 126.1(4)
N1 C7 H7 116.9
C2 C7 H7 116.9
O3 C5 C6 121.7(4)
O3 C5 C4 120.0(4)
C6 C5 C4 118.4(4)
C18 C17 N4 125.0(4)
C22 C17 N4 117.1(4)
C22 C17 C18 117.8(4)
O6 C16 N4 126.5(4)
O6 C16 N3 121.0(4)
N4 C16 N3 112.4(3)
N3 C15 C4 126.7(4)
N3 C15 H15 116.6
C4 C15 H15 116.6
N5 C23 C6 125.6(4)
N5 C23 H23 117.2
C6 C23 H23 117.2
O4 C24 N6 127.0(4)
O4 C24 N5 121.1(4)
N6 C24 N5 111.9(3)
C25 C30 H30 119.6
C29 C30 C25 120.8(4)
C29 C30 H30 119.6
C9 C10 H10 120.6
C11 C10 C9 118.8(4)
C11 C10 H10 120.6
N8 C40 H40A 109.5
N8 C40 H40B 109.5
N8 C40 H40C 109.5
H40A C40 H40B 109.5
H40A C40 H40C 109.5
H40B C40 H40C 109.5
C9 C14 H14 119.6
C13 C14 C9 120.7(4)
C13 C14 H14 119.6
O8 C41 N9 127.3(5)
O8 C41 C42 124.1(4)
N9 C41 C42 108.6(4)
C10 C11 H11 118.9
C12 C11 C10 122.3(4)
C12 C11 H11 118.9
N9 C44 H44A 110.8
N9 C44 H44B 110.8
N9 C44 C43 104.7(3)
H44A C44 H44B 108.9
C43 C44 H44A 110.8
C43 C44 H44B 110.8
C14 C13 H13 119.5
C12 C13 C14 121.1(5)
C12 C13 H13 119.5
C25 C26 H26 120.8
C25 C26 C27 118.5(5)
C27 C26 H26 120.8
C41 C42 H42A 111.0
C41 C42 H42B 111.0
H42A C42 H42B 109.0
C43 C42 C41 103.8(4)
C43 C42 H42A 111.0
C43 C42 H42B 111.0
C19 C20 H20 121.1
C21 C20 H20 121.1
C21 C20 C19 117.7(5)
H37A C37 H37B 109.5
C36 C37 H37A 111.7
C36 C37 H37B 111.7
C38 C37 H37A 111.7
C38 C37 H37B 111.7
C38 C37 C36 100.1(4)
N8 C39 H39A 110.6
N8 C39 H39B 110.6
N8 C39 C38 105.7(4)
H39A C39 H39B 108.7
C38 C39 H39A 110.6
C38 C39 H39B 110.6
C34 N7 C35 117.0(5)
C31 N7 C34 126.7(7)
C31 N7 C35 115.1(6)
C11 C12 H12 120.9
C13 C12 C11 118.3(4)
C13 C12 H12 120.9
O7 C36 N8 126.4(5)
O7 C36 C37 123.6(4)
N8 C36 C37 110.0(5)
C26 C27 H27 118.9
C28 C27 C26 122.2(5)
C28 C27 H27 118.9
C17 C18 H18 119.9
C17 C18 C19 120.1(5)
C19 C18 H18 119.9
C30 C29 H29 119.9
C28 C29 C30 120.1(5)
C28 C29 H29 119.9
C20 C19 C18 121.8(4)
C20 C19 H19 119.1
C18 C19 H19 119.1
N7 C34 H34A 112.3
N7 C34 H34B 112.3
N7 C34 C33 97.3(5)
H34A C34 H34B 109.9
C33 C34 H34A 112.3
C33 C34 H34B 112.3
C44 C43 H43A 110.6
C44 C43 H43B 110.6
C42 C43 C44 105.9(4)
C42 C43 H43A 110.6
C42 C43 H43B 110.6
H43A C43 H43B 108.7
C27 C28 C29 119.0(4)
C27 C28 H28 120.5
C29 C28 H28 120.5
N7 C35 H35A 109.5
N7 C35 H35B 109.5
N7 C35 H35C 109.5
H35A C35 H35B 109.5
H35A C35 H35C 109.5
H35B C35 H35C 109.5
N9 C45 H45A 109.5
N9 C45 H45B 109.5
N9 C45 H45C 109.5
H45A C45 H45B 109.5
H45A C45 H45C 109.5
H45B C45 H45C 109.5
H32A C32 H32B 109.2
C31 C32 H32A 111.3
C31 C32 H32B 111.3
C33 C32 H32A 111.3
C33 C32 H32B 111.3
C33 C32 C31 102.1(5)
O9 C31 C32 119.3(6)
N7 C31 O9 137.9(8)
N7 C31 C32 102.8(5)
C37 C38 H38A 110.4
C37 C38 H38B 110.4
C39 C38 C37 106.5(4)
C39 C38 H38A 110.4
C39 C38 H38B 110.4
H38A C38 H38B 108.6
C17 C22 H22 119.4
C17 C22 C21 121.2(5)
C21 C22 H22 119.4
C20 C21 C22 121.3(5)
C20 C21 H21 119.3
C22 C21 H21 119.3
C34 C33 H33A 109.6
C34 C33 H33B 109.6
C32 C33 C34 110.5(5)
C32 C33 H33A 109.6
C32 C33 H33B 109.6
H33A C33 H33B 108.1

loop_
_geom_bond_atom_site_label_1
_geom_bond_atom_site_label_2
_geom_bond_distance
O6 C16 1.220(5)
O2 C3 1.257(5)
O1 C1 1.241(5)
O8 C41 1.237(5)
O5 C8 1.213(5)
O7 C36 1.273(6)
O4 C24 1.220(5)
O3 C5 1.240(5)
N2 H2 0.8800
N2 C9 1.405(5)
N2 C8 1.347(5)
O9 C31 1.192(6)
N4 H4 0.8800
N4 C17 1.411(5)
N4 C16 1.354(5)
N6 H6 0.8800
N6 C25 1.411(5)
N6 C24 1.349(5)
N3 H3 0.8800
N3 C16 1.408(5)
N3 C15 1.340(5)
N1 H1 0.8800
N1 C8 1.418(5)
N1 C7 1.345(5)
N5 H5 0.8800
N5 C23 1.340(5)
N5 C24 1.415(5)
N9 C41 1.325(6)
N9 C44 1.437(5)
N9 C45 1.409(6)
C2 C3 1.438(6)
C2 C1 1.470(6)
C2 C7 1.365(6)
N8 C40 1.406(6)
N8 C39 1.425(6)
N8 C36 1.301(6)
C9 C10 1.396(5)
C9 C14 1.384(6)
C3 C4 1.467(6)
C6 C1 1.457(6)
C6 C5 1.459(6)
C6 C23 1.369(6)
C25 C30 1.396(6)
C25 C26 1.386(6)
C4 C5 1.469(6)
C4 C15 1.357(6)
C7 H7 0.9500
C17 C18 1.367(6)
C17 C22 1.357(7)
C15 H15 0.9500
C23 H23 0.9500
C30 H30 0.9500
C30 C29 1.382(6)
C10 H10 0.9500
C10 C11 1.387(6)
C40 H40A 0.9800
C40 H40B 0.9800
C40 H40C 0.9800
C14 H14 0.9500
C14 C13 1.378(6)
C41 C42 1.547(7)
C11 H11 0.9500
C11 C12 1.371(7)
C44 H44A 0.9900
C44 H44B 0.9900
C44 C43 1.531(7)
C13 H13 0.9500
C13 C12 1.370(6)
C26 H26 0.9500
C26 C27 1.397(7)
C42 H42A 0.9900
C42 H42B 0.9900
C42 C43 1.525(6)
C20 H20 0.9500
C20 C19 1.357(7)
C20 C21 1.343(7)
C37 H37A 0.9900
C37 H37B 0.9900
C37 C36 1.567(7)
C37 C38 1.555(7)
C39 H39A 0.9900
C39 H39B 0.9900
C39 C38 1.482(7)
N7 C34 1.440(7)
N7 C35 1.456(8)
N7 C31 1.190(8)
C12 H12 0.9500
C27 H27 0.9500
C27 C28 1.372(7)
C18 H18 0.9500
C18 C19 1.381(7)
C29 H29 0.9500
C29 C28 1.378(7)
C19 H19 0.9500
C34 H34A 0.9900
C34 H34B 0.9900
C34 C33 1.603(9)
C43 H43A 0.9900
C43 H43B 0.9900
C28 H28 0.9500
C35 H35A 0.9800
C35 H35B 0.9800
C35 H35C 0.9800
C45 H45A 0.9800
C45 H45B 0.9800
C45 H45C 0.9800
C32 H32A 0.9900
C32 H32B 0.9900
C32 C31 1.710(9)
C32 C33 1.427(9)
C38 H38A 0.9900
C38 H38B 0.9900
C22 H22 0.9500
C22 C21 1.381(8)
C21 H21 0.9500
C33 H33A 0.9900
C33 H33B 0.9900
